data_7710324
loop_
_publ_author_name
'Bhar, Kishalay'
'Guo, Wenbin'
'Gonidec, Mathieu'
'Nikhil Raj M, Venkata'
'Bhatt, Surabhi'
'Perdih, Franc'
'Guionneau, Philippe'
'Chastanet, Guillaume'
'Sharma, Anuj K.'

_publ_section_title
;
 High temperature spin crossover behaviour of mononuclear
 bis-(thiocyanato)iron(II) complexes with judiciously designed bidentate
 N-donor Schiff bases with varying substituents.
;
_journal_issue 24
_journal_name_full 'Dalton transactions (Cambridge, England : 2003)'
_journal_page_first 9302
_journal_page_last 9313
_journal_paper_doi 10.1039/d2dt00416j
_journal_volume 51
_journal_year 2022
_chemical_absolute_configuration ad
_chemical_formula_moiety 'C38 H26 Br2 Fe N6 S2'
_chemical_formula_sum 'C38 H26 Br2 Fe N6 S2'
_chemical_formula_weight 846.44
_space_group_crystal_system tetragonal
_space_group_IT_number 92
_space_group_name_Hall 'P 4abw 2nw'
_space_group_name_H-M_alt 'P 41 21 2'
_atom_sites_solution_hydrogens geom
_atom_sites_solution_primary dual
_audit_creation_method SHELXL-2018/3
_audit_update_record
;
2022-04-14 deposited with the CCDC.	2022-05-24 downloaded from the CCDC.
;
_cell_angle_alpha 90
_cell_angle_beta 90
_cell_angle_gamma 90
_cell_formula_units_Z 4
_cell_length_a 17.7700(8)
_cell_length_b 17.7700(8)
_cell_length_c 12.1810(5)
_cell_measurement_reflns_used 3358
_cell_measurement_temperature 293(2)
_cell_measurement_theta_max 26.7000
_cell_measurement_theta_min 3.2410
_cell_volume 3846.4(3)
_computing_cell_refinement 'CrysAlisPro 1.171.38.46 (Rigaku OD, 2015)'
_computing_data_collection 'CrysAlisPro 1.171.38.46 (Rigaku OD, 2015)'
_computing_data_reduction 'CrysAlisPro 1.171.38.46 (Rigaku OD, 2015)'
_computing_molecular_graphics 'Olex2 (Dolomanov et al., 2009)'
_computing_publication_material 'Olex2 (Dolomanov et al., 2009)'
_computing_structure_refinement 'ShelXL (Sheldrick, 2015)'
_computing_structure_solution 'ShelXT (Sheldrick, 2015)'
_diffrn_ambient_temperature 293(2)
_diffrn_detector 'CCD plate'
_diffrn_detector_area_resol_mean 10.4933
_diffrn_detector_type Atlas
_diffrn_measured_fraction_theta_full 0.997
_diffrn_measured_fraction_theta_max 0.998
_diffrn_measurement_device 'four-circle diffractometer'
_diffrn_measurement_device_type 'SuperNova, Dual, Cu at home/near, Atlas'
_diffrn_measurement_method '\w scans'
_diffrn_radiation_monochromator mirror
_diffrn_radiation_probe x-ray
_diffrn_radiation_type MoK\a
_diffrn_radiation_wavelength 0.71073
_diffrn_reflns_av_R_equivalents 0.0353
_diffrn_reflns_av_unetI/netI 0.0512
_diffrn_reflns_Laue_measured_fraction_full 0.997
_diffrn_reflns_Laue_measured_fraction_max 0.998
_diffrn_reflns_limit_h_max 13
_diffrn_reflns_limit_h_min -23
_diffrn_reflns_limit_k_max 18
_diffrn_reflns_limit_k_min -16
_diffrn_reflns_limit_l_max 11
_diffrn_reflns_limit_l_min -15
_diffrn_reflns_number 12472
_diffrn_reflns_point_group_measured_fraction_full 0.998
_diffrn_reflns_point_group_measured_fraction_max 0.999
_diffrn_reflns_theta_full 25.242
_diffrn_reflns_theta_max 27.481
_diffrn_reflns_theta_min 2.838
_diffrn_source 'micro-focus sealed X-ray tube'
_diffrn_source_type 'SuperNova (Mo) X-ray Source'
_exptl_absorpt_coefficient_mu 2.613
_exptl_absorpt_correction_T_max 1.00000
_exptl_absorpt_correction_T_min 0.52187
_exptl_absorpt_correction_type multi-scan
_exptl_absorpt_process_details
;
CrysAlisPro 1.171.38.46 (Rigaku Oxford Diffraction, 2015)
Empirical absorption correction using spherical harmonics,
 implemented in SCALE3 ABSPACK scaling algorithm.
;
_exptl_crystal_colour black
_exptl_crystal_density_diffrn 1.462
_exptl_crystal_description needle
_exptl_crystal_F_000 1696
_exptl_crystal_size_max 0.600
_exptl_crystal_size_mid 0.400
_exptl_crystal_size_min 0.120
_refine_diff_density_max 0.339
_refine_diff_density_min -0.365
_refine_diff_density_rms 0.052
_refine_ls_abs_structure_details
;
 Flack x determined using 964 quotients [(I+)-(I-)]/[(I+)+(I-)]
 (Parsons, Flack and Wagner, Acta Cryst. B69 (2013) 249-259).
;
_refine_ls_abs_structure_Flack -0.024(6)
_refine_ls_extinction_method none
_refine_ls_goodness_of_fit_ref 1.009
_refine_ls_hydrogen_treatment constr
_refine_ls_matrix_type full
_refine_ls_number_parameters 222
_refine_ls_number_reflns 4407
_refine_ls_number_restraints 0
_refine_ls_restrained_S_all 1.009
_refine_ls_R_factor_all 0.0823
_refine_ls_R_factor_gt 0.0430
_refine_ls_shift/su_max 0.000
_refine_ls_shift/su_mean 0.000
_refine_ls_structure_factor_coef Fsqd
_refine_ls_weighting_details 'w=1/[\s^2^(Fo^2^)+(0.0262P)^2^+1.6395P] where P=(Fo^2^+2Fc^2^)/3'
_refine_ls_weighting_scheme calc
_refine_ls_wR_factor_gt 0.0736
_refine_ls_wR_factor_ref 0.0850
_reflns_Friedel_coverage 0.737
_reflns_Friedel_fraction_full 1.000
_reflns_Friedel_fraction_max 1.000
_reflns_number_gt 2975
_reflns_number_total 4407
_reflns_threshold_expression 'I > 2\s(I)'
_cod_data_source_file d2dt00416j2.cif
_cod_data_source_block mob422
_cod_depositor_comments 'Adding full bibliography for 7710305--7710325.cif.'
_cod_original_cell_volume 3846.4(4)
_cod_database_code 7710324
_shelx_shelxl_version_number 2018/3
_shelx_space_group_comment
;
The symmetry employed for this shelxl refinement is uniquely defined
by the following loop, which should always be used as a source of
symmetry information in preference to the above space-group names.
They are only intended as comments.
;
_shelx_estimated_absorpt_t_min 0.303
_shelx_estimated_absorpt_t_max 0.745

loop_
_space_group_symop_operation_xyz
'x, y, z'
'-y+1/2, x+1/2, z+1/4'
'-x, -y, z+1/2'
'y+1/2, -x+1/2, z+3/4'
'x+1/2, -y+1/2, -z+3/4'
'-x+1/2, y+1/2, -z+1/4'
'y, x, -z'
'-y, -x, -z+1/2'

loop_
_atom_site_label
_atom_site_type_symbol
_atom_site_fract_x
_atom_site_fract_y
_atom_site_fract_z
_atom_site_U_iso_or_equiv
_atom_site_adp_type
_atom_site_occupancy
_atom_site_site_symmetry_order
_atom_site_calc_flag
_atom_site_refinement_flags_posn
_atom_site_refinement_flags_adp
_atom_site_refinement_flags_occupancy
_atom_site_disorder_assembly
_atom_site_disorder_group
Br1 Br 0.14926(5) 0.35874(5) 0.04949(5) 0.1083(3) Uani 1 1 d . . . . .
Fe1 Fe 0.40725(4) 0.40725(4) 0.500000 0.0386(2) Uani 1 2 d S T P . .
S1 S 0.66924(9) 0.39547(11) 0.57081(15) 0.0824(5) Uani 1 1 d . . . . .
N1 N 0.3841(2) 0.4196(2) 0.6577(2) 0.0392(9) Uani 1 1 d . . . . .
N2 N 0.2967(2) 0.4085(2) 0.4939(3) 0.0357(8) Uani 1 1 d . . . . .
N3 N 0.5168(2) 0.4066(2) 0.5232(3) 0.0459(10) Uani 1 1 d . . . . .
C1 C 0.4328(3) 0.4261(3) 0.7404(3) 0.0475(12) Uani 1 1 d . . . . .
H1 H 0.483999 0.424947 0.724648 0.057 Uiso 1 1 calc R U . . .
C2 C 0.4106(3) 0.4345(3) 0.8484(4) 0.0611(15) Uani 1 1 d . . . . .
H2 H 0.446313 0.438719 0.903869 0.073 Uiso 1 1 calc R U . . .
C3 C 0.3354(3) 0.4364(3) 0.8728(4) 0.0661(17) Uani 1 1 d . . . . .
H3 H 0.319375 0.442116 0.944955 0.079 Uiso 1 1 calc R U . . .
C4 C 0.2840(3) 0.4298(3) 0.7891(3) 0.0542(14) Uani 1 1 d . . . . .
H4 H 0.232652 0.430559 0.803827 0.065 Uiso 1 1 calc R U . . .
C5 C 0.3102(3) 0.4220(3) 0.6814(3) 0.0413(12) Uani 1 1 d . . . . .
C6 C 0.2603(3) 0.4156(3) 0.5854(3) 0.0396(11) Uani 1 1 d . . . . .
C7 C 0.1782(3) 0.4188(3) 0.5964(3) 0.0447(12) Uani 1 1 d . . . . .
C8 C 0.1382(3) 0.3599(3) 0.6458(4) 0.0579(13) Uani 1 1 d . . . . .
H8 H 0.163833 0.318031 0.672339 0.069 Uiso 1 1 calc R U . . .
C9 C 0.0614(4) 0.3636(4) 0.6550(5) 0.0751(19) Uani 1 1 d . . . . .
H9 H 0.035141 0.324437 0.688072 0.090 Uiso 1 1 calc R U . . .
C10 C 0.0238(4) 0.4242(5) 0.6162(5) 0.077(2) Uani 1 1 d . . . . .
H10 H -0.028429 0.425673 0.620867 0.092 Uiso 1 1 calc R U . . .
C11 C 0.0613(4) 0.4830(4) 0.5705(5) 0.0764(19) Uani 1 1 d . . . . .
H11 H 0.034895 0.525069 0.546434 0.092 Uiso 1 1 calc R U . . .
C12 C 0.1393(3) 0.4803(3) 0.5597(4) 0.0604(15) Uani 1 1 d . . . . .
H12 H 0.164971 0.520200 0.527512 0.073 Uiso 1 1 calc R U . . .
C13 C 0.2556(2) 0.3984(3) 0.3914(3) 0.0375(11) Uani 1 1 d . . . . .
C14 C 0.2264(3) 0.3293(3) 0.3653(4) 0.0493(13) Uani 1 1 d . . . . .
H14 H 0.227928 0.290412 0.416388 0.059 Uiso 1 1 calc R U . . .
C15 C 0.1948(3) 0.3173(3) 0.2631(4) 0.0560(14) Uani 1 1 d . . . . .
H15 H 0.175952 0.270227 0.244239 0.067 Uiso 1 1 calc R U . . .
C16 C 0.1917(3) 0.3760(3) 0.1901(4) 0.0583(15) Uani 1 1 d . . . . .
C17 C 0.2190(3) 0.4457(3) 0.2164(4) 0.0617(16) Uani 1 1 d . . . . .
H17 H 0.214954 0.485308 0.166857 0.074 Uiso 1 1 calc R U . . .
C18 C 0.2526(3) 0.4567(3) 0.3176(4) 0.0553(14) Uani 1 1 d . . . . .
H18 H 0.272947 0.503282 0.335567 0.066 Uiso 1 1 calc R U . . .
C19 C 0.5802(3) 0.4018(3) 0.5416(3) 0.0453(12) Uani 1 1 d . . . . .

loop_
_atom_site_aniso_label
_atom_site_aniso_U_11
_atom_site_aniso_U_22
_atom_site_aniso_U_33
_atom_site_aniso_U_23
_atom_site_aniso_U_13
_atom_site_aniso_U_12
Br1 0.1306(7) 0.1403(8) 0.0541(3) 0.0156(4) -0.0411(4) -0.0489(6)
Fe1 0.0414(3) 0.0414(3) 0.0329(4) -0.0024(3) 0.0024(3) -0.0021(5)
S1 0.0529(10) 0.0782(13) 0.1160(13) -0.0129(10) -0.0171(9) 0.0065(9)
N1 0.039(2) 0.042(2) 0.0366(18) -0.0047(16) -0.0012(15) -0.0015(18)
N2 0.041(2) 0.0282(19) 0.0375(17) 0.0013(17) 0.0000(16) -0.0014(18)
N3 0.047(3) 0.044(2) 0.046(2) -0.0049(19) 0.0102(19) -0.004(2)
C1 0.041(3) 0.060(3) 0.042(2) -0.006(2) -0.004(2) 0.001(2)
C2 0.058(4) 0.084(4) 0.041(3) -0.014(2) -0.004(3) -0.003(3)
C3 0.067(4) 0.097(5) 0.035(2) -0.017(3) 0.004(2) 0.001(3)
C4 0.044(3) 0.074(4) 0.045(3) -0.012(2) 0.007(2) -0.001(3)
C5 0.039(3) 0.044(3) 0.041(2) -0.006(2) 0.000(2) 0.001(2)
C6 0.044(3) 0.037(3) 0.037(2) -0.004(2) 0.0010(19) -0.002(2)
C7 0.040(3) 0.057(4) 0.037(2) -0.008(2) 0.001(2) -0.004(3)
C8 0.046(4) 0.060(4) 0.067(3) -0.004(3) 0.006(3) -0.007(3)
C9 0.053(4) 0.100(6) 0.072(4) -0.008(4) 0.006(3) -0.031(4)
C10 0.039(4) 0.123(7) 0.069(4) -0.014(4) -0.004(3) 0.002(4)
C11 0.057(4) 0.105(6) 0.068(4) 0.005(4) -0.004(3) 0.021(4)
C12 0.053(4) 0.072(4) 0.056(3) -0.001(3) 0.005(3) 0.006(3)
C13 0.035(3) 0.043(3) 0.035(2) 0.001(2) -0.0007(18) -0.002(2)
C14 0.057(3) 0.048(3) 0.043(2) 0.005(2) -0.008(2) -0.005(3)
C15 0.058(4) 0.053(3) 0.058(3) -0.009(3) -0.015(3) -0.010(3)
C16 0.062(4) 0.077(4) 0.036(2) 0.004(3) -0.011(2) -0.009(3)
C17 0.067(4) 0.066(4) 0.052(3) 0.023(3) -0.013(3) -0.013(3)
C18 0.066(4) 0.050(3) 0.050(3) 0.005(2) -0.008(2) -0.014(3)
C19 0.050(3) 0.040(3) 0.046(2) -0.004(2) 0.005(2) 0.000(3)

loop_
_atom_type_symbol
_atom_type_description
_atom_type_scat_dispersion_real
_atom_type_scat_dispersion_imag
_atom_type_scat_source
C C 0.0033 0.0016 'International Tables Vol C Tables 4.2.6.8 and 6.1.1.4'
H H 0.0000 0.0000 'International Tables Vol C Tables 4.2.6.8 and 6.1.1.4'
Br Br -0.2901 2.4595 'International Tables Vol C Tables 4.2.6.8 and 6.1.1.4'
Fe Fe 0.3463 0.8444 'International Tables Vol C Tables 4.2.6.8 and 6.1.1.4'
N N 0.0061 0.0033 'International Tables Vol C Tables 4.2.6.8 and 6.1.1.4'
S S 0.1246 0.1234 'International Tables Vol C Tables 4.2.6.8 and 6.1.1.4'

loop_
_geom_angle_atom_site_label_1
_geom_angle_atom_site_label_2
_geom_angle_atom_site_label_3
_geom_angle
_geom_angle_site_symmetry_1
_geom_angle_site_symmetry_3
_geom_angle_publ_flag
N2 Fe1 N2 91.4(2) . 7_556 ?
N2 Fe1 N3 88.74(16) . 7_556 ?
N2 Fe1 N3 173.90(13) 7_556 7_556 ?
N2 Fe1 N3 173.90(13) . . ?
N2 Fe1 N3 88.74(16) 7_556 . ?
N3 Fe1 N3 91.8(3) 7_556 . ?
N2 Fe1 N1 94.40(14) . 7_556 ?
N2 Fe1 N1 80.07(14) 7_556 7_556 ?
N3 Fe1 N1 93.84(14) 7_556 7_556 ?
N3 Fe1 N1 91.62(15) . 7_556 ?
N2 Fe1 N1 80.07(14) . . ?
N2 Fe1 N1 94.40(14) 7_556 . ?
N3 Fe1 N1 91.63(15) 7_556 . ?
N3 Fe1 N1 93.85(14) . . ?
N1 Fe1 N1 172.1(2) 7_556 . ?
C1 N1 C5 118.0(4) . . ?
C1 N1 Fe1 127.5(3) . . ?
C5 N1 Fe1 114.6(3) . . ?
C6 N2 C13 119.9(4) . . ?
C6 N2 Fe1 117.9(3) . . ?
C13 N2 Fe1 122.2(3) . . ?
C19 N3 Fe1 175.0(4) . . ?
N1 C1 C2 122.9(5) . . ?
N1 C1 H1 118.5 . . ?
C2 C1 H1 118.5 . . ?
C3 C2 C1 119.2(5) . . ?
C3 C2 H2 120.4 . . ?
C1 C2 H2 120.4 . . ?
C2 C3 C4 119.1(4) . . ?
C2 C3 H3 120.5 . . ?
C4 C3 H3 120.5 . . ?
C3 C4 C5 118.9(5) . . ?
C3 C4 H4 120.6 . . ?
C5 C4 H4 120.6 . . ?
N1 C5 C4 121.9(4) . . ?
N1 C5 C6 114.5(4) . . ?
C4 C5 C6 123.6(4) . . ?
N2 C6 C7 125.4(4) . . ?
N2 C6 C5 113.0(4) . . ?
C7 C6 C5 121.5(4) . . ?
C12 C7 C8 118.8(5) . . ?
C12 C7 C6 120.2(5) . . ?
C8 C7 C6 121.0(5) . . ?
C9 C8 C7 120.3(6) . . ?
C9 C8 H8 119.9 . . ?
C7 C8 H8 119.9 . . ?
C10 C9 C8 120.1(6) . . ?
C10 C9 H9 119.9 . . ?
C8 C9 H9 119.9 . . ?
C9 C10 C11 120.9(6) . . ?
C9 C10 H10 119.6 . . ?
C11 C10 H10 119.6 . . ?
C10 C11 C12 120.0(6) . . ?
C10 C11 H11 120.0 . . ?
C12 C11 H11 120.0 . . ?
C7 C12 C11 120.0(6) . . ?
C7 C12 H12 120.0 . . ?
C11 C12 H12 120.0 . . ?
C14 C13 C18 120.6(4) . . ?
C14 C13 N2 119.9(4) . . ?
C18 C13 N2 119.2(4) . . ?
C13 C14 C15 120.1(5) . . ?
C13 C14 H14 120.0 . . ?
C15 C14 H14 120.0 . . ?
C16 C15 C14 118.9(5) . . ?
C16 C15 H15 120.5 . . ?
C14 C15 H15 120.5 . . ?
C17 C16 C15 121.4(4) . . ?
C17 C16 Br1 119.9(4) . . ?
C15 C16 Br1 118.6(4) . . ?
C16 C17 C18 119.3(5) . . ?
C16 C17 H17 120.3 . . ?
C18 C17 H17 120.3 . . ?
C13 C18 C17 119.6(5) . . ?
C13 C18 H18 120.2 . . ?
C17 C18 H18 120.2 . . ?
N3 C19 S1 178.5(4) . . ?

loop_
_geom_bond_atom_site_label_1
_geom_bond_atom_site_label_2
_geom_bond_distance
_geom_bond_site_symmetry_2
_geom_bond_publ_flag
Br1 C16 1.896(4) . ?
Fe1 N2 1.965(4) . ?
Fe1 N2 1.965(4) 7_556 ?
Fe1 N3 1.967(4) 7_556 ?
Fe1 N3 1.967(4) . ?
Fe1 N1 1.977(3) 7_556 ?
Fe1 N1 1.977(3) . ?
S1 C19 1.626(6) . ?
N1 C1 1.333(5) . ?
N1 C5 1.346(5) . ?
N2 C6 1.295(5) . ?
N2 C13 1.457(5) . ?
N3 C19 1.152(6) . ?
C1 C2 1.382(6) . ?
C1 H1 0.9300 . ?
C2 C3 1.369(7) . ?
C2 H2 0.9300 . ?
C3 C4 1.374(7) . ?
C3 H3 0.9300 . ?
C4 C5 1.399(6) . ?
C4 H4 0.9300 . ?
C5 C6 1.472(6) . ?
C6 C7 1.467(6) . ?
C7 C12 1.368(7) . ?
C7 C8 1.401(7) . ?
C8 C9 1.370(8) . ?
C8 H8 0.9300 . ?
C9 C10 1.353(9) . ?
C9 H9 0.9300 . ?
C10 C11 1.358(9) . ?
C10 H10 0.9300 . ?
C11 C12 1.394(8) . ?
C11 H11 0.9300 . ?
C12 H12 0.9300 . ?
C13 C14 1.370(7) . ?
C13 C18 1.372(7) . ?
C14 C15 1.382(6) . ?
C14 H14 0.9300 . ?
C15 C16 1.372(7) . ?
C15 H15 0.9300 . ?
C16 C17 1.369(7) . ?
C17 C18 1.383(7) . ?
C17 H17 0.9300 . ?
C18 H18 0.9300 . ?

loop_
_geom_torsion_atom_site_label_1
_geom_torsion_atom_site_label_2
_geom_torsion_atom_site_label_3
_geom_torsion_atom_site_label_4
_geom_torsion
_geom_torsion_site_symmetry_1
_geom_torsion_site_symmetry_2
_geom_torsion_site_symmetry_3
_geom_torsion_site_symmetry_4
_geom_torsion_publ_flag
C5 N1 C1 C2 0.5(7) . . . . ?
Fe1 N1 C1 C2 -179.9(4) . . . . ?
N1 C1 C2 C3 -0.1(8) . . . . ?
C1 C2 C3 C4 0.1(9) . . . . ?
C2 C3 C4 C5 -0.6(9) . . . . ?
C1 N1 C5 C4 -1.0(7) . . . . ?
Fe1 N1 C5 C4 179.4(4) . . . . ?
C1 N1 C5 C6 179.1(4) . . . . ?
Fe1 N1 C5 C6 -0.5(5) . . . . ?
C3 C4 C5 N1 1.0(8) . . . . ?
C3 C4 C5 C6 -179.1(5) . . . . ?
C13 N2 C6 C7 -3.6(7) . . . . ?
Fe1 N2 C6 C7 179.0(4) . . . . ?
C13 N2 C6 C5 177.5(4) . . . . ?
Fe1 N2 C6 C5 0.2(5) . . . . ?
N1 C5 C6 N2 0.2(6) . . . . ?
C4 C5 C6 N2 -179.7(5) . . . . ?
N1 C5 C6 C7 -178.7(4) . . . . ?
C4 C5 C6 C7 1.4(8) . . . . ?
N2 C6 C7 C12 -69.8(6) . . . . ?
C5 C6 C7 C12 108.9(5) . . . . ?
N2 C6 C7 C8 111.1(5) . . . . ?
C5 C6 C7 C8 -70.2(6) . . . . ?
C12 C7 C8 C9 1.1(7) . . . . ?
C6 C7 C8 C9 -179.7(5) . . . . ?
C7 C8 C9 C10 0.2(9) . . . . ?
C8 C9 C10 C11 -1.9(10) . . . . ?
C9 C10 C11 C12 2.2(10) . . . . ?
C8 C7 C12 C11 -0.8(7) . . . . ?
C6 C7 C12 C11 -179.9(5) . . . . ?
C10 C11 C12 C7 -0.8(9) . . . . ?
C6 N2 C13 C14 -78.5(6) . . . . ?
Fe1 N2 C13 C14 98.7(5) . . . . ?
C6 N2 C13 C18 107.4(5) . . . . ?
Fe1 N2 C13 C18 -75.3(5) . . . . ?
C18 C13 C14 C15 1.2(8) . . . . ?
N2 C13 C14 C15 -172.8(4) . . . . ?
C13 C14 C15 C16 -1.5(8) . . . . ?
C14 C15 C16 C17 -0.2(9) . . . . ?
C14 C15 C16 Br1 179.3(4) . . . . ?
C15 C16 C17 C18 2.1(9) . . . . ?
Br1 C16 C17 C18 -177.4(4) . . . . ?
C14 C13 C18 C17 0.7(8) . . . . ?
N2 C13 C18 C17 174.7(5) . . . . ?
C16 C17 C18 C13 -2.4(9) . . . . ?
